data_4089425
loop_
_publ_author_name
'Li, Lei'
'Wu, Chunji'
'Liu, Dongtao'
'Li, Shihui'
'Cui, Dongmei'

_publ_section_title
;
 Binuclear Rare-Earth-Metal Alkyl Complexes Ligated by Phenylene-Bridged
 \b-Diketiminate Ligands: Synthesis, Characterization, and Catalysis
 toward Isoprene Polymerization
;
_journal_issue 11
_journal_name_full Organometallics
_journal_page_first 3203
_journal_paper_doi 10.1021/om400105t
_journal_volume 32
_journal_year 2013
_chemical_formula_sum 'C59 H103 N4 O Sc2 Si4'
_chemical_formula_weight 1086.73
_space_group_IT_number 2
_space_group_name_Hall '-P 1'
_space_group_name_H-M_alt 'P -1'
_symmetry_cell_setting triclinic
_symmetry_space_group_name_H-M 'P -1'
_atom_sites_solution_hydrogens geom
_atom_sites_solution_primary direct
_atom_sites_solution_secondary difmap
_audit_creation_method SHELXL-97
_cell_angle_alpha 86.496(2)
_cell_angle_beta 86.182(2)
_cell_angle_gamma 83.563(2)
_cell_formula_units_Z 2
_cell_length_a 12.9916(10)
_cell_length_b 13.4263(11)
_cell_length_c 19.1048(14)
_cell_measurement_reflns_used 1150
_cell_measurement_temperature 193(2)
_cell_measurement_theta_max 18.36
_cell_measurement_theta_min 2.32
_cell_volume 3299.2(4)
_computing_cell_refinement 'Bruker SMART'
_computing_data_collection 'Bruker SMART'
_computing_data_reduction 'Bruker SAINT'
_computing_molecular_graphics 'Bruker SHELXTL'
_computing_publication_material 'Bruker SHELXTL'
_computing_structure_refinement 'SHELXL-97 (Sheldrick, 1997)'
_computing_structure_solution 'SHELXS-97 (Sheldrick, 1990)'
_diffrn_ambient_temperature 193(2)
_diffrn_measured_fraction_theta_full 0.986
_diffrn_measured_fraction_theta_max 0.986
_diffrn_measurement_device_type 'CCD area detector'
_diffrn_measurement_method 'phi and omega scans'
_diffrn_radiation_monochromator graphite
_diffrn_radiation_source 'fine-focus sealed tube'
_diffrn_radiation_type MoK\a
_diffrn_radiation_wavelength 0.71073
_diffrn_reflns_av_R_equivalents 0.0628
_diffrn_reflns_av_sigmaI/netI 0.1640
_diffrn_reflns_limit_h_max 15
_diffrn_reflns_limit_h_min -15
_diffrn_reflns_limit_k_max 14
_diffrn_reflns_limit_k_min -15
_diffrn_reflns_limit_l_max 22
_diffrn_reflns_limit_l_min -16
_diffrn_reflns_number 16880
_diffrn_reflns_theta_full 25.05
_diffrn_reflns_theta_max 25.05
_diffrn_reflns_theta_min 1.53
_exptl_absorpt_coefficient_mu 0.316
_exptl_absorpt_correction_T_max 0.9906
_exptl_absorpt_correction_T_min 0.8974
_exptl_absorpt_correction_type empirical
_exptl_crystal_colour yellow
_exptl_crystal_density_diffrn 1.094
_exptl_crystal_density_method 'not measured'
_exptl_crystal_description block
_exptl_crystal_F_000 1182
_exptl_crystal_size_max 0.35
_exptl_crystal_size_mid 0.13
_exptl_crystal_size_min 0.03
_refine_diff_density_max 0.533
_refine_diff_density_min -0.288
_refine_diff_density_rms 0.070
_refine_ls_extinction_method none
_refine_ls_goodness_of_fit_ref 0.939
_refine_ls_hydrogen_treatment constr
_refine_ls_matrix_type full
_refine_ls_number_parameters 637
_refine_ls_number_reflns 11503
_refine_ls_number_restraints 0
_refine_ls_restrained_S_all 0.939
_refine_ls_R_factor_all 0.1713
_refine_ls_R_factor_gt 0.0760
_refine_ls_shift/su_max 0.000
_refine_ls_shift/su_mean 0.000
_refine_ls_structure_factor_coef Fsqd
_refine_ls_weighting_details 'calc w=1/[\s^2^(Fo^2^)+(0.0711P)^2^+0.0000P] where P=(Fo^2^+2Fc^2^)/3'
_refine_ls_weighting_scheme calc
_refine_ls_wR_factor_gt 0.1454
_refine_ls_wR_factor_ref 0.1877
_reflns_number_gt 5406
_reflns_number_total 11503
_reflns_threshold_expression >2sigma(I)
_cod_data_source_file om400105t_si_002.cif
_cod_data_source_block 2c
_cod_depositor_comments
;
The following automatic conversions were performed:

data item '_symmetry_cell_setting' value 'Triclinic' was changed to
'triclinic' in accordance with the
/home/saulius/struct/COD-crude-data/automatic-downloads/DataCite-retrospective/ACS/depositions/lib/dictionaries/cif_core.dic
dictionary named 'cif_core.dic' version 2.4.2 last updated on
2011-04-26.

Automatic conversion script
Id: cif_fix_values 6909 2019-04-08 15:41:33Z antanas 
;
_cod_original_sg_symbol_H-M P-1
_cod_database_code 4089425

loop_
_symmetry_equiv_pos_as_xyz
'x, y, z'
'-x, -y, -z'

loop_
_atom_site_label
_atom_site_type_symbol
_atom_site_fract_x
_atom_site_fract_y
_atom_site_fract_z
_atom_site_U_iso_or_equiv
_atom_site_adp_type
_atom_site_occupancy
_atom_site_symmetry_multiplicity
_atom_site_calc_flag
_atom_site_refinement_flags
Sc1 Sc 0.70464(7) 0.17061(8) 0.30204(5) 0.0318(3) Uani 1 1 d .
Sc2 Sc 0.77062(8) 0.17810(8) -0.11517(5) 0.0338(3) Uani 1 1 d .
N1 N 0.5778(3) 0.2749(3) 0.3465(2) 0.0345(11) Uani 1 1 d .
N2 N 0.6193(3) 0.1989(3) 0.2041(2) 0.0307(10) Uani 1 1 d .
N3 N 0.8289(3) 0.1422(3) -0.0152(2) 0.0321(11) Uani 1 1 d .
N4 N 0.8712(3) 0.2934(3) -0.1244(2) 0.0313(10) Uani 1 1 d .
O1 O 0.7892(3) 0.1569(3) 0.40272(18) 0.0422(10) Uani 1 1 d .
Si2 Si 0.79547(13) -0.09383(12) 0.29854(8) 0.0430(4) Uani 1 1 d .
Si4 Si 0.50737(12) 0.31012(12) -0.13623(9) 0.0437(4) Uani 1 1 d .
Si1 Si 0.87661(12) 0.34370(13) 0.21563(9) 0.0448(4) Uani 1 1 d .
Si3 Si 0.75429(13) -0.03178(13) -0.22461(9) 0.0470(5) Uani 1 1 d .
C21 C 0.6894(4) 0.0057(4) 0.3146(3) 0.0377(14) Uani 1 1 d .
H21A H 0.6620 -0.0070 0.3636 0.045 Uiso 1 1 calc R
H21B H 0.6339 -0.0064 0.2841 0.045 Uiso 1 1 calc R
C17 C 0.8494(4) 0.2163(4) 0.2461(3) 0.0376(14) Uani 1 1 d .
H17A H 0.9060 0.1906 0.2768 0.045 Uiso 1 1 calc R
H17B H 0.8603 0.1763 0.2038 0.045 Uiso 1 1 calc R
C22 C 0.9034(5) -0.0874(5) 0.3575(3) 0.077(2) Uani 1 1 d .
H22A H 0.9257 -0.0198 0.3531 0.115 Uiso 1 1 calc R
H22B H 0.9620 -0.1364 0.3440 0.115 Uiso 1 1 calc R
H22C H 0.8793 -0.1027 0.4063 0.115 Uiso 1 1 calc R
C23 C 0.7550(6) -0.2233(5) 0.3137(4) 0.078(2) Uani 1 1 d .
H23A H 0.7366 -0.2359 0.3638 0.116 Uiso 1 1 calc R
H23B H 0.8124 -0.2726 0.2987 0.116 Uiso 1 1 calc R
H23C H 0.6948 -0.2291 0.2865 0.116 Uiso 1 1 calc R
C24 C 0.8529(5) -0.0810(5) 0.2075(3) 0.0622(19) Uani 1 1 d .
H24A H 0.7985 -0.0810 0.1743 0.093 Uiso 1 1 calc R
H24B H 0.9061 -0.1374 0.1991 0.093 Uiso 1 1 calc R
H24C H 0.8844 -0.0179 0.2008 0.093 Uiso 1 1 calc R
C18 C 0.9379(5) 0.4065(5) 0.2846(3) 0.0641(19) Uani 1 1 d .
H18A H 0.8893 0.4145 0.3259 0.096 Uiso 1 1 calc R
H18B H 0.9551 0.4727 0.2659 0.096 Uiso 1 1 calc R
H18C H 1.0014 0.3653 0.2980 0.096 Uiso 1 1 calc R
C19 C 0.9681(5) 0.3474(5) 0.1349(3) 0.0607(18) Uani 1 1 d .
H19A H 1.0312 0.3019 0.1429 0.091 Uiso 1 1 calc R
H19B H 0.9864 0.4159 0.1250 0.091 Uiso 1 1 calc R
H19C H 0.9344 0.3263 0.0947 0.091 Uiso 1 1 calc R
C20 C 0.7562(4) 0.4264(4) 0.1940(3) 0.0600(18) Uani 1 1 d .
H20A H 0.7235 0.3987 0.1559 0.090 Uiso 1 1 calc R
H20B H 0.7740 0.4939 0.1792 0.090 Uiso 1 1 calc R
H20C H 0.7079 0.4302 0.2357 0.090 Uiso 1 1 calc R
C33 C 0.7594(4) 0.0958(5) 0.4650(3) 0.0498(16) Uani 1 1 d .
H33A H 0.7493 0.0274 0.4520 0.060 Uiso 1 1 calc R
H33B H 0.6938 0.1264 0.4879 0.060 Uiso 1 1 calc R
C34 C 0.8467(6) 0.0914(6) 0.5140(3) 0.074(2) Uani 1 1 d .
H34A H 0.8194 0.0961 0.5635 0.089 Uiso 1 1 calc R
H34B H 0.8937 0.0284 0.5097 0.089 Uiso 1 1 calc R
C35 C 0.9009(6) 0.1798(7) 0.4901(4) 0.095(3) Uani 1 1 d .
H35A H 0.8696 0.2401 0.5142 0.114 Uiso 1 1 calc R
H35B H 0.9754 0.1678 0.4996 0.114 Uiso 1 1 calc R
C36 C 0.8874(5) 0.1922(5) 0.4140(3) 0.0639(19) Uani 1 1 d .
H36A H 0.8870 0.2637 0.3978 0.077 Uiso 1 1 calc R
H36B H 0.9446 0.1526 0.3879 0.077 Uiso 1 1 calc R
C5 C 0.5104(4) 0.2933(4) 0.1165(3) 0.0404(15) Uani 1 1 d .
H5A H 0.5668 0.3165 0.0853 0.061 Uiso 1 1 calc R
H5B H 0.4506 0.3448 0.1167 0.061 Uiso 1 1 calc R
H5C H 0.4902 0.2311 0.0997 0.061 Uiso 1 1 calc R
C4 C 0.5465(4) 0.2739(4) 0.1900(3) 0.0349(13) Uani 1 1 d .
C3 C 0.4969(4) 0.3384(4) 0.2396(3) 0.0384(14) Uani 1 1 d .
H3 H 0.4489 0.3907 0.2215 0.046 Uiso 1 1 calc R
C2 C 0.5079(4) 0.3368(4) 0.3115(3) 0.0373(14) Uani 1 1 d .
C1 C 0.4292(4) 0.4077(4) 0.3522(3) 0.0497(16) Uani 1 1 d .
H1A H 0.3754 0.3698 0.3757 0.075 Uiso 1 1 calc R
H1B H 0.3972 0.4596 0.3196 0.075 Uiso 1 1 calc R
H1C H 0.4643 0.4395 0.3873 0.075 Uiso 1 1 calc R
C47 C 0.5682(4) 0.2758(4) 0.4214(3) 0.0380(14) Uani 1 1 d .
C48 C 0.6237(5) 0.3371(4) 0.4573(3) 0.0478(17) Uani 1 1 d .
C49 C 0.6136(5) 0.3320(5) 0.5310(4) 0.064(2) Uani 1 1 d .
H49 H 0.6516 0.3725 0.5566 0.077 Uiso 1 1 calc R
C50 C 0.5489(6) 0.2690(6) 0.5665(4) 0.070(2) Uani 1 1 d .
H50 H 0.5425 0.2668 0.6164 0.084 Uiso 1 1 calc R
C51 C 0.4941(5) 0.2100(6) 0.5313(3) 0.063(2) Uani 1 1 d .
H51 H 0.4499 0.1669 0.5567 0.076 Uiso 1 1 calc R
C52 C 0.5023(4) 0.2122(5) 0.4581(3) 0.0443(15) Uani 1 1 d .
C53 C 0.4424(5) 0.1466(5) 0.4178(3) 0.0580(18) Uani 1 1 d .
H53A H 0.4052 0.1902 0.3818 0.070 Uiso 1 1 calc R
H53B H 0.4934 0.0991 0.3924 0.070 Uiso 1 1 calc R
C54 C 0.3673(6) 0.0884(7) 0.4567(4) 0.117(3) Uani 1 1 d .
H54A H 0.4032 0.0400 0.4898 0.175 Uiso 1 1 calc R
H54B H 0.3321 0.0525 0.4239 0.175 Uiso 1 1 calc R
H54C H 0.3161 0.1337 0.4827 0.175 Uiso 1 1 calc R
C55 C 0.6941(5) 0.4074(5) 0.4186(3) 0.066(2) Uani 1 1 d .
H55A H 0.7614 0.3984 0.4409 0.079 Uiso 1 1 calc R
H55B H 0.7076 0.3861 0.3698 0.079 Uiso 1 1 calc R
C56 C 0.6573(7) 0.5149(6) 0.4154(6) 0.157(5) Uani 1 1 d .
H56A H 0.6002 0.5278 0.3839 0.235 Uiso 1 1 calc R
H56B H 0.7143 0.5533 0.3977 0.235 Uiso 1 1 calc R
H56C H 0.6328 0.5354 0.4626 0.235 Uiso 1 1 calc R
C7 C 0.6532(4) 0.1355(4) 0.1468(3) 0.0315(13) Uani 1 1 d .
C8 C 0.6061(4) 0.0506(4) 0.1373(3) 0.0375(14) Uani 1 1 d .
H8 H 0.5533 0.0310 0.1704 0.045 Uiso 1 1 calc R
C9 C 0.6352(4) -0.0062(4) 0.0796(3) 0.0414(15) Uani 1 1 d .
H9 H 0.6022 -0.0644 0.0733 0.050 Uiso 1 1 calc R
C10 C 0.7116(4) 0.0214(4) 0.0316(3) 0.0386(14) Uani 1 1 d .
H10 H 0.7314 -0.0183 -0.0076 0.046 Uiso 1 1 calc R
C11 C 0.7600(4) 0.1062(4) 0.0396(3) 0.0322(13) Uani 1 1 d .
C6 C 0.7300(4) 0.1640(4) 0.0970(3) 0.0301(12) Uani 1 1 d .
H6 H 0.7618 0.2232 0.1025 0.036 Uiso 1 1 calc R
C29 C 0.6002(4) 0.2063(4) -0.1050(3) 0.0455(15) Uani 1 1 d .
H29A H 0.5765 0.1462 -0.1237 0.055 Uiso 1 1 calc R
H29B H 0.5835 0.2005 -0.0537 0.055 Uiso 1 1 calc R
C32 C 0.5339(6) 0.3416(6) -0.2309(3) 0.087(2) Uani 1 1 d .
H32A H 0.6029 0.3647 -0.2384 0.130 Uiso 1 1 calc R
H32B H 0.4815 0.3948 -0.2469 0.130 Uiso 1 1 calc R
H32C H 0.5314 0.2818 -0.2575 0.130 Uiso 1 1 calc R
C30 C 0.3699(5) 0.2801(5) -0.1247(4) 0.083(2) Uani 1 1 d .
H30A H 0.3628 0.2197 -0.1495 0.124 Uiso 1 1 calc R
H30B H 0.3239 0.3365 -0.1441 0.124 Uiso 1 1 calc R
H30C H 0.3510 0.2684 -0.0746 0.124 Uiso 1 1 calc R
C31 C 0.5158(5) 0.4244(5) -0.0885(4) 0.074(2) Uani 1 1 d .
H31A H 0.5053 0.4092 -0.0379 0.111 Uiso 1 1 calc R
H31B H 0.4622 0.4771 -0.1036 0.111 Uiso 1 1 calc R
H31C H 0.5844 0.4475 -0.0988 0.111 Uiso 1 1 calc R
C25 C 0.8273(4) 0.0579(4) -0.1858(3) 0.0424(15) Uani 1 1 d .
H25A H 0.8634 0.0918 -0.2263 0.051 Uiso 1 1 calc R
H25B H 0.8823 0.0160 -0.1606 0.051 Uiso 1 1 calc R
C27 C 0.8337(5) -0.1130(5) -0.2892(3) 0.072(2) Uani 1 1 d .
H27A H 0.8601 -0.0708 -0.3285 0.107 Uiso 1 1 calc R
H27B H 0.7904 -0.1601 -0.3068 0.107 Uiso 1 1 calc R
H27C H 0.8921 -0.1506 -0.2659 0.107 Uiso 1 1 calc R
C28 C 0.6430(5) 0.0338(5) -0.2720(3) 0.069(2) Uani 1 1 d .
H28A H 0.5969 0.0741 -0.2393 0.103 Uiso 1 1 calc R
H28B H 0.6044 -0.0160 -0.2911 0.103 Uiso 1 1 calc R
H28C H 0.6691 0.0776 -0.3105 0.103 Uiso 1 1 calc R
C26 C 0.7022(5) -0.1182(5) -0.1543(4) 0.079(2) Uani 1 1 d .
H26A H 0.7596 -0.1529 -0.1285 0.118 Uiso 1 1 calc R
H26B H 0.6656 -0.1676 -0.1756 0.118 Uiso 1 1 calc R
H26C H 0.6539 -0.0794 -0.1220 0.118 Uiso 1 1 calc R
C12 C 0.9755(4) 0.0922(4) 0.0602(3) 0.0388(14) Uani 1 1 d .
H12A H 0.9578 0.1332 0.1009 0.058 Uiso 1 1 calc R
H12B H 1.0511 0.0813 0.0522 0.058 Uiso 1 1 calc R
H12C H 0.9479 0.0273 0.0692 0.058 Uiso 1 1 calc R
C13 C 0.9288(4) 0.1459(4) -0.0040(3) 0.0343(14) Uani 1 1 d .
C14 C 0.9944(4) 0.1995(4) -0.0502(3) 0.0332(13) Uani 1 1 d .
H14 H 1.0667 0.1823 -0.0459 0.040 Uiso 1 1 calc R
C15 C 0.9669(4) 0.2747(4) -0.1017(3) 0.0334(13) Uani 1 1 d .
C16 C 1.0508(4) 0.3372(4) -0.1301(3) 0.0455(15) Uani 1 1 d .
H16A H 1.0549 0.3386 -0.1815 0.068 Uiso 1 1 calc R
H16B H 1.1174 0.3079 -0.1127 0.068 Uiso 1 1 calc R
H16C H 1.0347 0.4057 -0.1145 0.068 Uiso 1 1 calc R
C37 C 0.8433(4) 0.3889(4) -0.1613(3) 0.0330(13) Uani 1 1 d .
C38 C 0.8484(4) 0.3986(4) -0.2348(3) 0.0404(14) Uani 1 1 d .
C39 C 0.8175(4) 0.4910(5) -0.2671(3) 0.0521(17) Uani 1 1 d .
H39 H 0.8213 0.4988 -0.3169 0.063 Uiso 1 1 calc R
C40 C 0.7810(4) 0.5726(5) -0.2280(4) 0.0532(17) Uani 1 1 d .
H40 H 0.7594 0.6355 -0.2509 0.064 Uiso 1 1 calc R
C41 C 0.7762(4) 0.5621(4) -0.1563(3) 0.0503(17) Uani 1 1 d .
H41 H 0.7514 0.6184 -0.1297 0.060 Uiso 1 1 calc R
C42 C 0.8071(4) 0.4707(4) -0.1213(3) 0.0408(15) Uani 1 1 d .
C43 C 0.8040(5) 0.4580(5) -0.0417(3) 0.0633(19) Uani 1 1 d .
H43A H 0.7517 0.4118 -0.0262 0.076 Uiso 1 1 calc R
H43B H 0.8724 0.4252 -0.0280 0.076 Uiso 1 1 calc R
C44 C 0.7803(8) 0.5487(7) -0.0040(4) 0.139(4) Uani 1 1 d .
H44A H 0.7970 0.6066 -0.0347 0.208 Uiso 1 1 calc R
H44B H 0.8216 0.5442 0.0374 0.208 Uiso 1 1 calc R
H44C H 0.7063 0.5568 0.0109 0.208 Uiso 1 1 calc R
C45 C 0.8926(5) 0.3143(5) -0.2792(3) 0.0605(19) Uani 1 1 d .
H45A H 0.9517 0.3364 -0.3093 0.073 Uiso 1 1 calc R
H45B H 0.9200 0.2572 -0.2480 0.073 Uiso 1 1 calc R
C46 C 0.8185(6) 0.2790(6) -0.3241(4) 0.113(3) Uani 1 1 d .
H46A H 0.7584 0.2591 -0.2951 0.169 Uiso 1 1 calc R
H46B H 0.8520 0.2213 -0.3491 0.169 Uiso 1 1 calc R
H46C H 0.7956 0.3332 -0.3582 0.169 Uiso 1 1 calc R
C57 C 0.1607(10) 0.3257(10) 0.4650(7) 0.218(6) Uiso 1 1 d .
H57A H 0.1510 0.3461 0.4155 0.327 Uiso 1 1 calc R
H57B H 0.1464 0.2558 0.4739 0.327 Uiso 1 1 calc R
H57C H 0.2324 0.3320 0.4756 0.327 Uiso 1 1 calc R
C58 C 0.0860(12) 0.3936(12) 0.5118(9) 0.255(8) Uiso 1 1 d .
H58A H 0.0354 0.3528 0.5376 0.306 Uiso 1 1 calc R
H58B H 0.1258 0.4218 0.5468 0.306 Uiso 1 1 calc R
C59 C 0.0357(11) 0.4674(12) 0.4752(8) 0.227(7) Uiso 1 1 d .
H59A H -0.0057 0.4398 0.4408 0.272 Uiso 1 1 calc R
H59B H 0.0858 0.5084 0.4490 0.272 Uiso 1 1 calc R

loop_
_atom_site_aniso_label
_atom_site_aniso_U_11
_atom_site_aniso_U_22
_atom_site_aniso_U_33
_atom_site_aniso_U_23
_atom_site_aniso_U_13
_atom_site_aniso_U_12
Sc1 0.0301(6) 0.0339(6) 0.0302(6) -0.0005(5) -0.0016(5) 0.0007(5)
Sc2 0.0345(6) 0.0344(7) 0.0327(7) 0.0012(5) -0.0040(5) -0.0047(5)
N1 0.039(3) 0.038(3) 0.027(3) -0.006(2) -0.007(2) 0.002(2)
N2 0.029(2) 0.033(3) 0.029(3) -0.001(2) -0.0020(19) 0.000(2)
N3 0.036(3) 0.027(3) 0.033(3) -0.003(2) -0.002(2) -0.001(2)
N4 0.035(3) 0.031(3) 0.028(3) 0.001(2) -0.003(2) -0.002(2)
O1 0.039(2) 0.054(3) 0.034(2) 0.0026(19) -0.0079(18) -0.004(2)
Si2 0.0508(11) 0.0364(10) 0.0395(11) 0.0008(8) -0.0029(8) 0.0036(8)
Si4 0.0408(10) 0.0400(10) 0.0491(11) 0.0005(8) -0.0073(8) 0.0018(8)
Si1 0.0388(10) 0.0437(11) 0.0524(12) -0.0006(8) 0.0006(8) -0.0100(8)
Si3 0.0445(10) 0.0450(11) 0.0534(12) -0.0127(9) -0.0027(8) -0.0077(8)
C21 0.049(4) 0.037(3) 0.027(3) 0.003(3) -0.005(3) -0.003(3)
C17 0.043(3) 0.040(4) 0.030(3) 0.002(3) -0.003(3) -0.005(3)
C22 0.066(5) 0.086(6) 0.072(5) -0.027(4) -0.026(4) 0.043(4)
C23 0.106(6) 0.043(4) 0.080(5) 0.000(4) 0.013(4) -0.003(4)
C24 0.060(4) 0.056(5) 0.064(5) 0.001(3) 0.009(3) 0.013(4)
C18 0.069(5) 0.062(5) 0.066(5) -0.009(4) 0.001(4) -0.025(4)
C19 0.060(4) 0.053(4) 0.070(5) -0.001(3) 0.007(3) -0.019(3)
C20 0.057(4) 0.049(4) 0.071(5) 0.010(3) 0.004(3) -0.006(3)
C33 0.057(4) 0.051(4) 0.038(4) 0.007(3) -0.002(3) 0.006(3)
C34 0.090(6) 0.082(6) 0.055(5) 0.003(4) -0.031(4) -0.011(5)
C35 0.105(7) 0.126(8) 0.063(6) 0.012(5) -0.038(5) -0.040(6)
C36 0.057(4) 0.076(5) 0.062(5) -0.005(4) -0.021(4) -0.012(4)
C5 0.047(4) 0.039(4) 0.032(4) 0.002(3) -0.008(3) 0.006(3)
C4 0.031(3) 0.040(4) 0.033(3) 0.000(3) -0.003(3) 0.000(3)
C3 0.035(3) 0.046(4) 0.032(4) 0.000(3) -0.008(3) 0.009(3)
C2 0.030(3) 0.045(4) 0.036(4) -0.006(3) -0.001(3) -0.001(3)
C1 0.049(4) 0.050(4) 0.048(4) -0.006(3) -0.004(3) 0.008(3)
C47 0.036(3) 0.046(4) 0.029(4) 0.001(3) 0.001(3) 0.007(3)
C48 0.049(4) 0.044(4) 0.050(4) -0.021(3) -0.011(3) 0.014(3)
C49 0.066(5) 0.072(5) 0.054(5) -0.027(4) -0.019(4) 0.012(4)
C50 0.077(6) 0.095(6) 0.031(4) -0.006(4) 0.002(4) 0.016(5)
C51 0.059(5) 0.088(6) 0.036(4) 0.000(4) 0.009(3) 0.007(4)
C52 0.040(4) 0.053(4) 0.036(4) -0.005(3) 0.005(3) 0.011(3)
C53 0.051(4) 0.060(5) 0.063(5) -0.005(4) 0.007(3) -0.013(4)
C54 0.122(8) 0.149(9) 0.089(7) 0.000(6) 0.012(5) -0.070(7)
C55 0.074(5) 0.062(5) 0.067(5) -0.017(4) -0.018(4) -0.020(4)
C56 0.115(8) 0.045(6) 0.305(15) -0.015(7) 0.023(8) -0.006(6)
C7 0.034(3) 0.037(3) 0.023(3) 0.000(2) -0.005(2) 0.003(3)
C8 0.037(3) 0.042(4) 0.035(4) -0.001(3) 0.001(3) -0.011(3)
C9 0.053(4) 0.033(3) 0.040(4) -0.005(3) -0.003(3) -0.010(3)
C10 0.052(4) 0.038(4) 0.025(3) -0.001(3) -0.003(3) 0.001(3)
C11 0.035(3) 0.028(3) 0.033(3) 0.005(2) 0.001(3) -0.004(3)
C6 0.035(3) 0.023(3) 0.033(3) 0.002(2) -0.006(2) -0.006(2)
C29 0.043(4) 0.049(4) 0.044(4) 0.002(3) -0.002(3) -0.002(3)
C32 0.110(6) 0.095(6) 0.048(5) 0.013(4) -0.004(4) 0.011(5)
C30 0.050(4) 0.054(5) 0.143(7) 0.014(5) -0.015(4) -0.003(4)
C31 0.087(5) 0.050(5) 0.084(6) -0.008(4) -0.004(4) -0.001(4)
C25 0.041(3) 0.050(4) 0.035(4) 0.000(3) -0.006(3) -0.004(3)
C27 0.066(5) 0.064(5) 0.088(6) -0.033(4) -0.005(4) -0.004(4)
C28 0.052(4) 0.091(6) 0.065(5) -0.022(4) -0.018(4) -0.002(4)
C26 0.076(5) 0.062(5) 0.102(6) 0.000(4) 0.006(4) -0.031(4)
C12 0.044(3) 0.036(3) 0.034(4) -0.002(3) -0.004(3) 0.005(3)
C13 0.042(4) 0.025(3) 0.034(4) -0.004(2) -0.008(3) 0.009(3)
C14 0.027(3) 0.037(3) 0.034(3) -0.003(3) -0.001(2) 0.003(3)
C15 0.041(3) 0.032(3) 0.027(3) -0.004(2) 0.000(3) -0.001(3)
C16 0.040(4) 0.048(4) 0.047(4) 0.008(3) 0.000(3) -0.007(3)
C37 0.031(3) 0.028(3) 0.040(4) 0.004(3) -0.010(3) -0.002(3)
C38 0.044(4) 0.039(4) 0.039(4) 0.006(3) -0.006(3) -0.009(3)
C39 0.047(4) 0.054(4) 0.053(4) 0.019(3) -0.007(3) -0.004(3)
C40 0.046(4) 0.048(4) 0.064(5) 0.020(4) -0.009(3) -0.005(3)
C41 0.045(4) 0.037(4) 0.068(5) 0.004(3) -0.013(3) 0.000(3)
C42 0.039(3) 0.039(4) 0.044(4) 0.002(3) -0.007(3) -0.004(3)
C43 0.094(5) 0.040(4) 0.055(5) -0.012(3) -0.005(4) -0.001(4)
C44 0.237(12) 0.110(8) 0.075(7) -0.030(6) 0.004(7) -0.036(8)
C45 0.075(5) 0.063(5) 0.042(4) 0.010(3) -0.008(3) -0.002(4)
C46 0.137(8) 0.102(7) 0.099(7) -0.046(5) -0.067(6) 0.043(6)

loop_
_atom_type_symbol
_atom_type_description
_atom_type_scat_dispersion_real
_atom_type_scat_dispersion_imag
_atom_type_scat_source
C C 0.0033 0.0016 'International Tables Vol C Tables 4.2.6.8 and 6.1.1.4'
H H 0.0000 0.0000 'International Tables Vol C Tables 4.2.6.8 and 6.1.1.4'
N N 0.0061 0.0033 'International Tables Vol C Tables 4.2.6.8 and 6.1.1.4'
O O 0.0106 0.0060 'International Tables Vol C Tables 4.2.6.8 and 6.1.1.4'
Si Si 0.0817 0.0704 'International Tables Vol C Tables 4.2.6.8 and 6.1.1.4'
Sc Sc 0.2519 0.3716 'International Tables Vol C Tables 4.2.6.8 and 6.1.1.4'

loop_
_geom_angle_atom_site_label_1
_geom_angle_atom_site_label_2
_geom_angle_atom_site_label_3
_geom_angle
_geom_angle_site_symmetry_1
_geom_angle_site_symmetry_3
N1 Sc1 N2 83.79(15) . .
N1 Sc1 C17 124.88(18) . .
N2 Sc1 C17 91.14(17) . .
N1 Sc1 C21 118.09(18) . .
N2 Sc1 C21 96.19(17) . .
C17 Sc1 C21 117.02(19) . .
N1 Sc1 O1 92.57(14) . .
N2 Sc1 O1 174.85(15) . .
C17 Sc1 O1 87.97(16) . .
C21 Sc1 O1 88.72(16) . .
N3 Sc2 N4 86.03(16) . .
N3 Sc2 C25 109.40(18) . .
N4 Sc2 C25 110.55(18) . .
N3 Sc2 C29 109.75(19) . .
N4 Sc2 C29 123.93(19) . .
C25 Sc2 C29 113.3(2) . .
C2 N1 C47 116.4(4) . .
C2 N1 Sc1 127.6(3) . .
C47 N1 Sc1 115.9(3) . .
C4 N2 C7 115.7(4) . .
C4 N2 Sc1 127.1(3) . .
C7 N2 Sc1 117.0(3) . .
C13 N3 C11 120.3(4) . .
C13 N3 Sc2 121.6(4) . .
C11 N3 Sc2 117.9(3) . .
C15 N4 C37 118.2(4) . .
C15 N4 Sc2 119.7(3) . .
C37 N4 Sc2 121.8(3) . .
C36 O1 C33 107.8(4) . .
C36 O1 Sc1 127.6(3) . .
C33 O1 Sc1 124.0(3) . .
C21 Si2 C24 110.9(2) . .
C21 Si2 C22 111.5(3) . .
C24 Si2 C22 106.2(3) . .
C21 Si2 C23 113.4(3) . .
C24 Si2 C23 108.3(3) . .
C22 Si2 C23 106.1(3) . .
C29 Si4 C31 111.0(3) . .
C29 Si4 C32 110.9(3) . .
C31 Si4 C32 107.6(3) . .
C29 Si4 C30 112.7(3) . .
C31 Si4 C30 107.4(3) . .
C32 Si4 C30 107.0(3) . .
C17 Si1 C20 112.2(3) . .
C17 Si1 C18 111.3(3) . .
C20 Si1 C18 106.5(3) . .
C17 Si1 C19 113.6(3) . .
C20 Si1 C19 106.6(3) . .
C18 Si1 C19 106.1(3) . .
C25 Si3 C26 109.9(3) . .
C25 Si3 C28 111.3(3) . .
C26 Si3 C28 108.2(3) . .
C25 Si3 C27 113.9(3) . .
C26 Si3 C27 106.5(3) . .
C28 Si3 C27 106.7(3) . .
Si2 C21 Sc1 124.8(3) . .
Si2 C21 H21A 106.1 . .
Sc1 C21 H21A 106.1 . .
Si2 C21 H21B 106.1 . .
Sc1 C21 H21B 106.1 . .
H21A C21 H21B 106.3 . .
Si1 C17 Sc1 127.4(3) . .
Si1 C17 H17A 105.5 . .
Sc1 C17 H17A 105.5 . .
Si1 C17 H17B 105.5 . .
Sc1 C17 H17B 105.5 . .
H17A C17 H17B 106.0 . .
Si2 C22 H22A 109.5 . .
Si2 C22 H22B 109.5 . .
H22A C22 H22B 109.5 . .
Si2 C22 H22C 109.5 . .
H22A C22 H22C 109.5 . .
H22B C22 H22C 109.5 . .
Si2 C23 H23A 109.5 . .
Si2 C23 H23B 109.5 . .
H23A C23 H23B 109.5 . .
Si2 C23 H23C 109.5 . .
H23A C23 H23C 109.5 . .
H23B C23 H23C 109.5 . .
Si2 C24 H24A 109.5 . .
Si2 C24 H24B 109.5 . .
H24A C24 H24B 109.5 . .
Si2 C24 H24C 109.5 . .
H24A C24 H24C 109.5 . .
H24B C24 H24C 109.5 . .
Si1 C18 H18A 109.5 . .
Si1 C18 H18B 109.5 . .
H18A C18 H18B 109.5 . .
Si1 C18 H18C 109.5 . .
H18A C18 H18C 109.5 . .
H18B C18 H18C 109.5 . .
Si1 C19 H19A 109.5 . .
Si1 C19 H19B 109.5 . .
H19A C19 H19B 109.5 . .
Si1 C19 H19C 109.5 . .
H19A C19 H19C 109.5 . .
H19B C19 H19C 109.5 . .
Si1 C20 H20A 109.5 . .
Si1 C20 H20B 109.5 . .
H20A C20 H20B 109.5 . .
Si1 C20 H20C 109.5 . .
H20A C20 H20C 109.5 . .
H20B C20 H20C 109.5 . .
O1 C33 C34 106.8(5) . .
O1 C33 H33A 110.4 . .
C34 C33 H33A 110.4 . .
O1 C33 H33B 110.4 . .
C34 C33 H33B 110.4 . .
H33A C33 H33B 108.6 . .
C35 C34 C33 103.6(6) . .
C35 C34 H34A 111.0 . .
C33 C34 H34A 111.0 . .
C35 C34 H34B 111.0 . .
C33 C34 H34B 111.0 . .
H34A C34 H34B 109.0 . .
C36 C35 C34 104.7(6) . .
C36 C35 H35A 110.8 . .
C34 C35 H35A 110.8 . .
C36 C35 H35B 110.8 . .
C34 C35 H35B 110.8 . .
H35A C35 H35B 108.9 . .
O1 C36 C35 106.7(6) . .
O1 C36 H36A 110.4 . .
C35 C36 H36A 110.4 . .
O1 C36 H36B 110.4 . .
C35 C36 H36B 110.4 . .
H36A C36 H36B 108.6 . .
C4 C5 H5A 109.5 . .
C4 C5 H5B 109.5 . .
H5A C5 H5B 109.5 . .
C4 C5 H5C 109.5 . .
H5A C5 H5C 109.5 . .
H5B C5 H5C 109.5 . .
N2 C4 C3 124.6(5) . .
N2 C4 C5 120.2(4) . .
C3 C4 C5 115.1(5) . .
C2 C3 C4 129.2(5) . .
C2 C3 H3 115.4 . .
C4 C3 H3 115.4 . .
N1 C2 C3 124.9(5) . .
N1 C2 C1 119.5(5) . .
C3 C2 C1 115.5(5) . .
C2 C1 H1A 109.5 . .
C2 C1 H1B 109.5 . .
H1A C1 H1B 109.5 . .
C2 C1 H1C 109.5 . .
H1A C1 H1C 109.5 . .
H1B C1 H1C 109.5 . .
C48 C47 C52 120.6(6) . .
C48 C47 N1 121.1(5) . .
C52 C47 N1 118.3(5) . .
C47 C48 C49 118.3(6) . .
C47 C48 C55 121.4(6) . .
C49 C48 C55 120.3(6) . .
C50 C49 C48 120.6(6) . .
C50 C49 H49 119.7 . .
C48 C49 H49 119.7 . .
C51 C50 C49 121.0(7) . .
C51 C50 H50 119.5 . .
C49 C50 H50 119.5 . .
C50 C51 C52 120.4(7) . .
C50 C51 H51 119.8 . .
C52 C51 H51 119.8 . .
C51 C52 C47 119.1(6) . .
C51 C52 C53 121.3(6) . .
C47 C52 C53 119.6(5) . .
C54 C53 C52 118.3(6) . .
C54 C53 H53A 107.7 . .
C52 C53 H53A 107.7 . .
C54 C53 H53B 107.7 . .
C52 C53 H53B 107.7 . .
H53A C53 H53B 107.1 . .
C53 C54 H54A 109.5 . .
C53 C54 H54B 109.5 . .
H54A C54 H54B 109.5 . .
C53 C54 H54C 109.5 . .
H54A C54 H54C 109.5 . .
H54B C54 H54C 109.5 . .
C56 C55 C48 117.3(6) . .
C56 C55 H55A 108.0 . .
C48 C55 H55A 108.0 . .
C56 C55 H55B 108.0 . .
C48 C55 H55B 108.0 . .
H55A C55 H55B 107.2 . .
C55 C56 H56A 109.5 . .
C55 C56 H56B 109.5 . .
H56A C56 H56B 109.5 . .
C55 C56 H56C 109.5 . .
H56A C56 H56C 109.5 . .
H56B C56 H56C 109.5 . .
C8 C7 C6 119.1(5) . .
C8 C7 N2 121.0(5) . .
C6 C7 N2 119.7(5) . .
C7 C8 C9 120.4(5) . .
C7 C8 H8 119.8 . .
C9 C8 H8 119.8 . .
C10 C9 C8 120.2(5) . .
C10 C9 H9 119.9 . .
C8 C9 H9 119.9 . .
C9 C10 C11 120.7(5) . .
C9 C10 H10 119.7 . .
C11 C10 H10 119.7 . .
C10 C11 C6 119.2(5) . .
C10 C11 N3 120.4(5) . .
C6 C11 N3 119.8(5) . .
C11 C6 C7 120.4(5) . .
C11 C6 H6 119.8 . .
C7 C6 H6 119.8 . .
Si4 C29 Sc2 133.0(3) . .
Si4 C29 H29A 104.0 . .
Sc2 C29 H29A 104.0 . .
Si4 C29 H29B 104.0 . .
Sc2 C29 H29B 104.0 . .
H29A C29 H29B 105.4 . .
Si4 C32 H32A 109.5 . .
Si4 C32 H32B 109.5 . .
H32A C32 H32B 109.5 . .
Si4 C32 H32C 109.5 . .
H32A C32 H32C 109.5 . .
H32B C32 H32C 109.5 . .
Si4 C30 H30A 109.5 . .
Si4 C30 H30B 109.5 . .
H30A C30 H30B 109.5 . .
Si4 C30 H30C 109.5 . .
H30A C30 H30C 109.5 . .
H30B C30 H30C 109.5 . .
Si4 C31 H31A 109.5 . .
Si4 C31 H31B 109.5 . .
H31A C31 H31B 109.5 . .
Si4 C31 H31C 109.5 . .
H31A C31 H31C 109.5 . .
H31B C31 H31C 109.5 . .
Si3 C25 Sc2 129.0(3) . .
Si3 C25 H25A 105.0 . .
Sc2 C25 H25A 105.0 . .
Si3 C25 H25B 105.0 . .
Sc2 C25 H25B 105.0 . .
H25A C25 H25B 105.9 . .
Si3 C27 H27A 109.5 . .
Si3 C27 H27B 109.5 . .
H27A C27 H27B 109.5 . .
Si3 C27 H27C 109.5 . .
H27A C27 H27C 109.5 . .
H27B C27 H27C 109.5 . .
Si3 C28 H28A 109.5 . .
Si3 C28 H28B 109.5 . .
H28A C28 H28B 109.5 . .
Si3 C28 H28C 109.5 . .
H28A C28 H28C 109.5 . .
H28B C28 H28C 109.5 . .
Si3 C26 H26A 109.5 . .
Si3 C26 H26B 109.5 . .
H26A C26 H26B 109.5 . .
Si3 C26 H26C 109.5 . .
H26A C26 H26C 109.5 . .
H26B C26 H26C 109.5 . .
C13 C12 H12A 109.5 . .
C13 C12 H12B 109.5 . .
H12A C12 H12B 109.5 . .
C13 C12 H12C 109.5 . .
H12A C12 H12C 109.5 . .
H12B C12 H12C 109.5 . .
N3 C13 C14 122.3(5) . .
N3 C13 C12 120.4(5) . .
C14 C13 C12 117.3(5) . .
C15 C14 C13 128.5(5) . .
C15 C14 H14 115.8 . .
C13 C14 H14 115.8 . .
N4 C15 C14 123.1(5) . .
N4 C15 C16 120.3(5) . .
C14 C15 C16 116.5(5) . .
C15 C16 H16A 109.5 . .
C15 C16 H16B 109.5 . .
H16A C16 H16B 109.5 . .
C15 C16 H16C 109.5 . .
H16A C16 H16C 109.5 . .
H16B C16 H16C 109.5 . .
C42 C37 C38 120.8(5) . .
C42 C37 N4 117.9(5) . .
C38 C37 N4 121.3(5) . .
C39 C38 C37 118.6(5) . .
C39 C38 C45 119.0(6) . .
C37 C38 C45 122.2(5) . .
C38 C39 C40 121.1(6) . .
C38 C39 H39 119.5 . .
C40 C39 H39 119.5 . .
C41 C40 C39 119.7(6) . .
C41 C40 H40 120.2 . .
C39 C40 H40 120.2 . .
C40 C41 C42 121.3(6) . .
C40 C41 H41 119.3 . .
C42 C41 H41 119.3 . .
C41 C42 C37 118.5(5) . .
C41 C42 C43 122.1(5) . .
C37 C42 C43 119.4(5) . .
C44 C43 C42 116.3(6) . .
C44 C43 H43A 108.2 . .
C42 C43 H43A 108.2 . .
C44 C43 H43B 108.2 . .
C42 C43 H43B 108.2 . .
H43A C43 H43B 107.4 . .
C43 C44 H44A 109.5 . .
C43 C44 H44B 109.5 . .
H44A C44 H44B 109.5 . .
C43 C44 H44C 109.5 . .
H44A C44 H44C 109.5 . .
H44B C44 H44C 109.5 . .
C46 C45 C38 114.5(5) . .
C46 C45 H45A 108.6 . .
C38 C45 H45A 108.6 . .
C46 C45 H45B 108.6 . .
C38 C45 H45B 108.6 . .
H45A C45 H45B 107.6 . .
C45 C46 H46A 109.5 . .
C45 C46 H46B 109.5 . .
H46A C46 H46B 109.5 . .
C45 C46 H46C 109.5 . .
H46A C46 H46C 109.5 . .
H46B C46 H46C 109.5 . .
C58 C57 H57A 109.5 . .
C58 C57 H57B 109.5 . .
H57A C57 H57B 109.5 . .
C58 C57 H57C 109.5 . .
H57A C57 H57C 109.5 . .
H57B C57 H57C 109.5 . .
C59 C58 C57 112.1(15) . .
C59 C58 H58A 109.2 . .
C57 C58 H58A 109.2 . .
C59 C58 H58B 109.2 . .
C57 C58 H58B 109.2 . .
H58A C58 H58B 107.9 . .
C58 C59 C59 109.5(18) . 2_566
C58 C59 H59A 109.8 . .
C59 C59 H59A 109.8 2_566 .
C58 C59 H59B 109.8 . .
C59 C59 H59B 109.8 2_566 .
H59A C59 H59B 108.2 . .

loop_
_geom_bond_atom_site_label_1
_geom_bond_atom_site_label_2
_geom_bond_distance
_geom_bond_site_symmetry_2
Sc1 N1 2.200(4) .
Sc1 N2 2.229(4) .
Sc1 C17 2.229(5) .
Sc1 C21 2.242(5) .
Sc1 O1 2.266(4) .
Sc2 N3 2.110(4) .
Sc2 N4 2.127(4) .
Sc2 C25 2.200(5) .
Sc2 C29 2.202(5) .
N1 C2 1.344(6) .
N1 C47 1.430(6) .
N2 C4 1.330(6) .
N2 C7 1.444(6) .
N3 C13 1.336(6) .
N3 C11 1.429(6) .
N4 C15 1.336(6) .
N4 C37 1.447(6) .
O1 C36 1.444(6) .
O1 C33 1.459(6) .
Si2 C21 1.833(5) .
Si2 C24 1.853(6) .
Si2 C22 1.869(6) .
Si2 C23 1.872(6) .
Si4 C29 1.836(5) .
Si4 C31 1.849(6) .
Si4 C32 1.851(6) .
Si4 C30 1.870(6) .
Si1 C17 1.837(5) .
Si1 C20 1.869(6) .
Si1 C18 1.873(6) .
Si1 C19 1.886(6) .
Si3 C25 1.832(5) .
Si3 C26 1.863(7) .
Si3 C28 1.865(6) .
Si3 C27 1.875(6) .
C21 H21A 0.9900 .
C21 H21B 0.9900 .
C17 H17A 0.9900 .
C17 H17B 0.9900 .
C22 H22A 0.9800 .
C22 H22B 0.9800 .
C22 H22C 0.9800 .
C23 H23A 0.9800 .
C23 H23B 0.9800 .
C23 H23C 0.9800 .
C24 H24A 0.9800 .
C24 H24B 0.9800 .
C24 H24C 0.9800 .
C18 H18A 0.9800 .
C18 H18B 0.9800 .
C18 H18C 0.9800 .
C19 H19A 0.9800 .
C19 H19B 0.9800 .
C19 H19C 0.9800 .
C20 H20A 0.9800 .
C20 H20B 0.9800 .
C20 H20C 0.9800 .
C33 C34 1.512(7) .
C33 H33A 0.9900 .
C33 H33B 0.9900 .
C34 C35 1.480(9) .
C34 H34A 0.9900 .
C34 H34B 0.9900 .
C35 C36 1.473(8) .
C35 H35A 0.9900 .
C35 H35B 0.9900 .
C36 H36A 0.9900 .
C36 H36B 0.9900 .
C5 C4 1.509(6) .
C5 H5A 0.9800 .
C5 H5B 0.9800 .
C5 H5C 0.9800 .
C4 C3 1.398(7) .
C3 C2 1.389(7) .
C3 H3 0.9500 .
C2 C1 1.524(7) .
C1 H1A 0.9800 .
C1 H1B 0.9800 .
C1 H1C 0.9800 .
C47 C48 1.392(7) .
C47 C52 1.402(8) .
C48 C49 1.403(8) .
C48 C55 1.514(9) .
C49 C50 1.378(9) .
C49 H49 0.9500 .
C50 C51 1.357(9) .
C50 H50 0.9500 .
C51 C52 1.395(8) .
C51 H51 0.9500 .
C52 C53 1.514(8) .
C53 C54 1.455(9) .
C53 H53A 0.9900 .
C53 H53B 0.9900 .
C54 H54A 0.9800 .
C54 H54B 0.9800 .
C54 H54C 0.9800 .
C55 C56 1.468(9) .
C55 H55A 0.9900 .
C55 H55B 0.9900 .
C56 H56A 0.9800 .
C56 H56B 0.9800 .
C56 H56C 0.9800 .
C7 C8 1.381(7) .
C7 C6 1.400(7) .
C8 C9 1.386(7) .
C8 H8 0.9500 .
C9 C10 1.373(7) .
C9 H9 0.9500 .
C10 C11 1.382(7) .
C10 H10 0.9500 .
C11 C6 1.393(6) .
C6 H6 0.9500 .
C29 H29A 0.9900 .
C29 H29B 0.9900 .
C32 H32A 0.9800 .
C32 H32B 0.9800 .
C32 H32C 0.9800 .
C30 H30A 0.9800 .
C30 H30B 0.9800 .
C30 H30C 0.9800 .
C31 H31A 0.9800 .
C31 H31B 0.9800 .
C31 H31C 0.9800 .
C25 H25A 0.9900 .
C25 H25B 0.9900 .
C27 H27A 0.9800 .
C27 H27B 0.9800 .
C27 H27C 0.9800 .
C28 H28A 0.9800 .
C28 H28B 0.9800 .
C28 H28C 0.9800 .
C26 H26A 0.9800 .
C26 H26B 0.9800 .
C26 H26C 0.9800 .
C12 C13 1.512(7) .
C12 H12A 0.9800 .
C12 H12B 0.9800 .
C12 H12C 0.9800 .
C13 C14 1.408(7) .
C14 C15 1.400(7) .
C14 H14 0.9500 .
C15 C16 1.501(7) .
C16 H16A 0.9800 .
C16 H16B 0.9800 .
C16 H16C 0.9800 .
C37 C42 1.395(7) .
C37 C38 1.400(7) .
C38 C39 1.383(7) .
C38 C45 1.496(8) .
C39 C40 1.385(8) .
C39 H39 0.9500 .
C40 C41 1.367(8) .
C40 H40 0.9500 .
C41 C42 1.393(7) .
C41 H41 0.9500 .
C42 C43 1.519(7) .
C43 C44 1.446(9) .
C43 H43A 0.9900 .
C43 H43B 0.9900 .
C44 H44A 0.9800 .
C44 H44B 0.9800 .
C44 H44C 0.9800 .
C45 C46 1.467(8) .
C45 H45A 0.9900 .
C45 H45B 0.9900 .
C46 H46A 0.9800 .
C46 H46B 0.9800 .
C46 H46C 0.9800 .
C57 C58 1.535(16) .
C57 H57A 0.9800 .
C57 H57B 0.9800 .
C57 H57C 0.9800 .
C58 C59 1.314(19) .
C58 H58A 0.9900 .
C58 H58B 0.9900 .
C59 C59 1.53(2) 2_566
C59 H59A 0.9900 .
C59 H59B 0.9900 .
